data_2007043
loop_
_publ_author_name
'Anderson, Regan J.'
'Steel, Peter J.'

_publ_section_title
;
 A Topologically Novel Binuclear Silver Complex of Di-2-pyridyl Sulfide
;
_journal_issue 2
_journal_name_full 'Acta Crystallographica Section C'
_journal_page_first 223
_journal_page_last 225
_journal_paper_doi 10.1107/S0108270197014911
_journal_volume 54
_journal_year 1998
_chemical_formula_iupac '[Ag2 (C10 H8 N2 S)2 (N O3)2] , C2 H5 O H'
_chemical_formula_moiety 'C10 H8 Ag N3 O3 S, 0.5(C2 H6 O)'
_chemical_formula_sum 'C11 H11 Ag N3 O3.5 S'
_chemical_formula_weight 762.32
_chemical_name_common 'di-2-pyridyl sulfide silver nitrate dimer'
_space_group_IT_number 2
_symmetry_cell_setting triclinic
_symmetry_space_group_name_Hall '-P 1'
_symmetry_space_group_name_H-M 'P -1'
_audit_creation_method SHELXL
_cell_angle_alpha 83.7860(10)
_cell_angle_beta 79.8790(10)
_cell_angle_gamma 77.3830(10)
_cell_formula_units_Z 1
_cell_length_a 7.51310(10)
_cell_length_b 9.1074(2)
_cell_length_c 9.8983(2)
_cell_measurement_reflns_used 6563
_cell_measurement_temperature 153(2)
_cell_measurement_theta_max 26.46
_cell_measurement_theta_min 2.10
_cell_volume 648.93(2)
_computing_cell_refinement 'SAINT  (Siemens 1995)'
_computing_data_collection 'SMART (Siemens 1995)'
_computing_data_reduction SAINT
_computing_molecular_graphics SHELXL93
_computing_publication_material SHELXL93
_computing_structure_refinement 'SHELXL93 (Sheldrick, 1993)'
_computing_structure_solution 'SHELXS86 (Sheldrick, 1990)'
_diffrn_ambient_temperature 153(2)
_diffrn_detector_area_resol_mean 8.19
_diffrn_measured_fraction_theta_max 0.926
_diffrn_measurement_device 'Siemens SMART CCD'
_diffrn_measurement_method 'Exposures over 0.3\%  \f or \w rotation'
_diffrn_radiation_monochromator graphite
_diffrn_radiation_source 'fine-focus sealed tube'
_diffrn_radiation_type MoK\a
_diffrn_radiation_wavelength 0.71073
_diffrn_reflns_av_R_equivalents 0.0301
_diffrn_reflns_av_sigmaI/netI 0.0347
_diffrn_reflns_limit_h_max 9
_diffrn_reflns_limit_h_min -9
_diffrn_reflns_limit_k_max 11
_diffrn_reflns_limit_k_min -11
_diffrn_reflns_limit_l_max 12
_diffrn_reflns_limit_l_min -12
_diffrn_reflns_number 6563
_diffrn_reflns_theta_max 26.46
_diffrn_reflns_theta_min 2.10
_diffrn_standards_decay_% 0
_diffrn_standards_number no
_exptl_absorpt_coefficient_mu 1.725
_exptl_absorpt_correction_T_max 0.827
_exptl_absorpt_correction_T_min 0.645
_exptl_absorpt_correction_type 'multi-scan (SADABS; Sheldrick, 1996)'
_exptl_crystal_colour colourless
_exptl_crystal_density_diffrn 1.951
_exptl_crystal_density_method 'not measured'
_exptl_crystal_description rod
_exptl_crystal_F_000 378
_exptl_crystal_size_max 0.69
_exptl_crystal_size_mid 0.17
_exptl_crystal_size_min 0.11
_refine_diff_density_max 0.585
_refine_diff_density_min -0.613
_refine_ls_extinction_method none
_refine_ls_goodness_of_fit_ref 1.061
_refine_ls_hydrogen_treatment noref
_refine_ls_matrix_type full
_refine_ls_number_parameters 181
_refine_ls_number_reflns 2490
_refine_ls_number_restraints 0
_refine_ls_restrained_S_all 1.061
_refine_ls_restrained_S_obs 1.090
_refine_ls_R_factor_gt 0.0219
_refine_ls_shift/esd_mean 0.000
_refine_ls_shift/su_max 0.001
_refine_ls_structure_factor_coef Fsqd
_refine_ls_weighting_details ' w = 1/[\s^2^(Fo^2^)+(0.0305P)^2^] where P=(Fo^2^+2Fc^2^)/3'
_refine_ls_weighting_scheme calc
_refine_ls_wR_factor_ref 0.0562
_reflns_number_gt 2338
_reflns_number_total 2490
_reflns_threshold_expression I>2\s(I)
_cod_data_source_file ta1195.cif
_cod_data_source_block regan
_cod_database_code 2007043

loop_
_symmetry_equiv_pos_as_xyz
'x, y, z'
'-x, -y, -z'

loop_
_atom_site_label
_atom_site_fract_x
_atom_site_fract_y
_atom_site_fract_z
_atom_site_U_iso_or_equiv
_atom_site_adp_type
_atom_site_calc_flag
_atom_site_refinement_flags
_atom_site_occupancy
_atom_site_disorder_group
_atom_site_type_symbol
Ag1 .32289(2) .04020(2) .94209(2) .02031(7) Uani d . 1 . Ag
N1 .5271(3) .0759(2) .7352(2) .0198(4) Uani d . 1 . N
C2 .6771(3) -.0324(3) .7050(2) .0190(4) Uani d . 1 . C
C3 .7838(3) -.0434(3) .5764(2) .0251(5) Uani d . 1 . C
H3 .8871(3) -.1241(3) .5591(2) .030 Uiso calc R 1 . H
C4 .7359(4) .0666(3) .4728(3) .0299(6) Uani d . 1 . C
H4 .8071(4) .0637(3) .3834(3) .036 Uiso calc R 1 . H
C5 .5833(4) .1795(3) .5025(3) .0285(5) Uani d . 1 . C
H5 .5484(4) .2569(3) .4341(3) .034 Uiso calc R 1 . H
C6 .4814(3) .1793(3) .6328(2) .0242(5) Uani d . 1 . C
H6 .3738(3) .2559(3) .6511(2) .029 Uiso calc R 1 . H
S1 .74301(7) -.16915(6) .84110(6) .01929(12) Uani d . 1 . S
N1' .3936(3) -.2119(2) .8862(2) .0198(4) Uani d . 1 . N
C2' .5699(3) -.2795(3) .8498(2) .0190(4) Uani d . 1 . C
C3' .6252(3) -.4282(3) .8186(2) .0252(5) Uani d . 1 . C
H3' .7522(3) -.4723(3) .7942(2) .030 Uiso calc R 1 . H
C4' .4898(4) -.5112(3) .8240(3) .0307(6) Uani d . 1 . C
H4' .5226(4) -.6147(3) .8055(3) .037 Uiso calc R 1 . H
C5' .3056(4) -.4416(3) .8566(3) .0308(5) Uani d . 1 . C
H5' .2103(4) -.4955(3) .8578(3) .037 Uiso calc R 1 . H
C6' .2638(3) -.2927(3) .8872(2) .0244(5) Uani d . 1 . C
H6' .1377(3) -.2453(3) .9100(2) .029 Uiso calc R 1 . H
N10 -.0117(3) .1878(2) .8089(2) .0223(4) Uani d . 1 . N
O11 .0325(3) .0484(2) .8372(2) .0335(4) Uani d . 1 . O
O12 -.1440(3) .2394(2) .7483(2) .0439(5) Uani d . 1 . O
O13 .0801(3) .2729(2) .8434(2) .0359(4) Uani d . 1 . O
C20 -.0844(6) .5046(5) .4714(4) .0710(12) Uani d . 1 . C
H20A -.1866(6) .5763(5) .5217(4) .085 Uiso calc R 1 2 H
H20B -.0663(6) .5432(5) .3736(4) .085 Uiso calc R 1 2 H
H20C -.1140(6) .4067(5) .4792(4) .085 Uiso d PR .50 1 H
O20 -.1230(12) .3883(9) .4797(7) .102(2) Uani d P .50 2 O
H20 -.1336(12) .3507(9) .5758(7) .122 Uiso d PR .50 2 H

loop_
_atom_site_aniso_label
_atom_site_aniso_U_11
_atom_site_aniso_U_22
_atom_site_aniso_U_33
_atom_site_aniso_U_12
_atom_site_aniso_U_13
_atom_site_aniso_U_23
Ag1 .01901(10) .02334(11) .01926(11) -.00166(7) -.00582(7) -.00536(7)
N1 .0208(9) .0211(9) .0195(10) -.0073(7) -.0046(7) -.0021(8)
C2 .0183(10) .0235(11) .0185(11) -.0086(8) -.0055(8) -.0023(9)
C3 .0228(11) .0310(13) .0238(12) -.0102(9) -.0008(9) -.0072(10)
C4 .0329(13) .044(2) .0179(12) -.0215(11) .0001(9) -.0037(11)
C5 .0356(13) .0338(14) .0225(13) -.0187(11) -.0114(10) .0046(10)
C6 .0254(11) .0244(12) .0255(13) -.0077(9) -.0099(9) .0014(10)
S1 .0158(2) .0228(3) .0198(3) -.0025(2) -.0046(2) -.0038(2)
N1' .0211(9) .0183(9) .0207(10) -.0049(7) -.0045(7) -.0007(7)
C2' .0226(10) .0217(11) .0139(11) -.0053(8) -.0059(8) -.0006(8)
C3' .0303(12) .0231(12) .0208(12) -.0003(9) -.0056(9) -.0039(9)
C4' .0459(15) .0186(12) .0313(14) -.0076(10) -.0126(11) -.0042(10)
C5' .0391(14) .0292(13) .0302(14) -.0183(11) -.0099(11) .0012(10)
C6' .0241(11) .0282(13) .0227(12) -.0087(9) -.0055(9) .0005(10)
N10 .0194(9) .0231(10) .0246(10) -.0046(7) -.0035(7) -.0016(8)
O11 .0345(10) .0221(9) .0423(11) .0010(7) -.0123(8) .0013(8)
O12 .0346(10) .0305(10) .073(2) -.0044(8) -.0335(10) .0027(10)
O13 .0331(10) .0414(11) .0404(11) -.0179(8) -.0106(8) -.0054(9)
C20 .071(3) .075(3) .053(2) .007(2) -.013(2) .016(2)
O20 .146(7) .117(6) .072(4) -.076(5) -.045(4) .009(4)

loop_
_atom_type_symbol
_atom_type_description
_atom_type_scat_dispersion_real
_atom_type_scat_dispersion_imag
_atom_type_scat_source
C C 0.0033 0.0016 'International Tables Vol C Tables 4.2.6.8 and 6.1.1.4'
H H 0.0000 0.0000 'International Tables Vol C Tables 4.2.6.8 and 6.1.1.4'
N N 0.0061 0.0033 'International Tables Vol C Tables 4.2.6.8 and 6.1.1.4'
O O 0.0106 0.0060 'International Tables Vol C Tables 4.2.6.8 and 6.1.1.4'
S S 0.1246 0.1234 'International Tables Vol C Tables 4.2.6.8 and 6.1.1.4'
Ag Ag -0.8971 1.1015 'International Tables Vol C Tables 4.2.6.8 and 6.1.1.4'

loop_
_geom_angle_atom_site_label_1
_geom_angle_atom_site_label_2
_geom_angle_atom_site_label_3
_geom_angle_site_symmetry_1
_geom_angle_site_symmetry_3
_geom_angle
_geom_angle_publ_flag
N1' Ag1 N1 . . 83.59(6) yes
N1' Ag1 S1 . 2_657 135.08(5) yes
N1 Ag1 S1 . 2_657 130.82(5) yes
N1' Ag1 O11 . . 83.17(6) yes
N1 Ag1 O11 . . 98.28(6) yes
S1 Ag1 O11 2_657 . 112.94(4) yes
N1' Ag1 Ag1 . 2_657 84.70(5) ?
N1 Ag1 Ag1 . 2_657 81.96(5) ?
S1 Ag1 Ag1 2_657 2_657 74.984(13) ?
O11 Ag1 Ag1 . 2_657 167.76(4) ?
C2 N1 C6 . . 116.8(2) yes
C2 N1 Ag1 . . 118.06(15) yes
C6 N1 Ag1 . . 123.4(2) yes
N1 C2 C3 . . 123.9(2) yes
N1 C2 S1 . . 117.5(2) yes
C3 C2 S1 . . 118.6(2) yes
C2 C3 C4 . . 118.2(2) yes
C5 C4 C3 . . 118.6(2) yes
C4 C5 C6 . . 119.3(2) yes
N1 C6 C5 . . 123.1(2) yes
C2 S1 C2' . . 99.13(10) yes
C2 S1 Ag1 . 2_657 108.32(8) yes
C2' S1 Ag1 . 2_657 106.94(7) yes
C2' N1' C6' . . 117.6(2) yes
C2' N1' Ag1 . . 119.53(15) yes
C6' N1' Ag1 . . 122.9(2) yes
N1' C2' C3' . . 123.7(2) yes
N1' C2' S1 . . 117.7(2) yes
C3' C2' S1 . . 118.6(2) yes
C2' C3' C4' . . 117.9(2) yes
C3' C4' C5' . . 119.3(2) yes
C6' C5' C4' . . 118.6(2) yes
N1' C6' C5' . . 122.8(2) yes
O12 N10 O13 . . 120.8(2) ?
O12 N10 O11 . . 120.1(2) ?
O13 N10 O11 . . 119.1(2) ?
N10 O11 Ag1 . . 99.40(14) yes
O20 C20 C20 . 2_566 110.8(6) ?

loop_
_geom_bond_atom_site_label_1
_geom_bond_atom_site_label_2
_geom_bond_site_symmetry_2
_geom_bond_distance
_geom_bond_publ_flag
Ag1 N1 . 2.371(2) yes
Ag1 N1' . 2.345(2) yes
Ag1 S1 2_657 2.4796(6) yes
Ag1 O11 . 2.560(2) yes
Ag1 Ag1 2_657 2.9954(3) ?
N1 C2 . 1.339(3) yes
N1 C6 . 1.344(3) yes
C2 C3 . 1.381(3) yes
C2 S1 . 1.793(2) yes
C3 C4 . 1.390(4) yes
C4 C5 . 1.375(4) yes
C5 C6 . 1.379(3) yes
S1 C2' . 1.795(2) yes
S1 Ag1 2_657 2.4796(6) ?
N1' C2' . 1.337(3) yes
N1' C6' . 1.343(3) yes
C2' C3' . 1.379(3) yes
C3' C4' . 1.385(3) yes
C4' C5' . 1.387(4) yes
C5' C6' . 1.378(4) yes
N10 O12 . 1.230(3) ?
N10 O13 . 1.252(3) ?
N10 O11 . 1.253(3) ?
C20 O20 . 1.149(8) ?
C20 C20 2_566 1.460(9) ?

loop_
_geom_torsion_atom_site_label_1
_geom_torsion_atom_site_label_2
_geom_torsion_atom_site_label_3
_geom_torsion_atom_site_label_4
_geom_torsion_site_symmetry_1
_geom_torsion_site_symmetry_4
_geom_torsion
N1' Ag1 N1 C2 . . -37.7(2)
S1 Ag1 N1 C2 2_657 . 109.96(15)
O11 Ag1 N1 C2 . . -119.8(2)
Ag1 Ag1 N1 C2 2_657 . 47.85(15)
N1' Ag1 N1 C6 . . 126.7(2)
S1 Ag1 N1 C6 2_657 . -85.7(2)
O11 Ag1 N1 C6 . . 44.6(2)
Ag1 Ag1 N1 C6 2_657 . -147.8(2)
C6 N1 C2 C3 . . -0.6(3)
Ag1 N1 C2 C3 . . 164.7(2)
C6 N1 C2 S1 . . 178.7(2)
Ag1 N1 C2 S1 . . -15.9(2)
N1 C2 C3 C4 . . 1.9(3)
S1 C2 C3 C4 . . -177.5(2)
C2 C3 C4 C5 . . -1.1(3)
C3 C4 C5 C6 . . -0.8(4)
C2 N1 C6 C5 . . -1.4(3)
Ag1 N1 C6 C5 . . -166.0(2)
C4 C5 C6 N1 . . 2.2(4)
N1 C2 S1 C2' . . 75.2(2)
C3 C2 S1 C2' . . -105.3(2)
N1 C2 S1 Ag1 . 2_657 -36.1(2)
C3 C2 S1 Ag1 . 2_657 143.3(2)
N1 Ag1 N1' C2' . . 48.0(2)
S1 Ag1 N1' C2' 2_657 . -97.0(2)
O11 Ag1 N1' C2' . . 147.2(2)
Ag1 Ag1 N1' C2' 2_657 . -34.5(2)
N1 Ag1 N1' C6' . . -131.1(2)
S1 Ag1 N1' C6' 2_657 . 83.9(2)
O11 Ag1 N1' C6' . . -31.9(2)
Ag1 Ag1 N1' C6' 2_657 . 146.4(2)
C6' N1' C2' C3' . . -2.5(3)
Ag1 N1' C2' C3' . . 178.3(2)
C6' N1' C2' S1 . . 177.3(2)
Ag1 N1' C2' S1 . . -1.8(2)
C2 S1 C2' N1' . . -63.7(2)
Ag1 S1 C2' N1' 2_657 . 48.7(2)
C2 S1 C2' C3' . . 116.2(2)
Ag1 S1 C2' C3' 2_657 . -131.4(2)
N1' C2' C3' C4' . . 0.7(4)
S1 C2' C3' C4' . . -179.1(2)
C2' C3' C4' C5' . . 1.6(4)
C3' C4' C5' C6' . . -2.1(4)
C2' N1' C6' C5' . . 2.0(3)
Ag1 N1' C6' C5' . . -178.9(2)
C4' C5' C6' N1' . . 0.3(4)
O12 N10 O11 Ag1 . . 176.2(2)
O13 N10 O11 Ag1 . . -4.0(2)
N1' Ag1 O11 N10 . . -158.49(15)
N1 Ag1 O11 N10 . . -76.01(14)
S1 Ag1 O11 N10 2_657 . 65.15(14)
Ag1 Ag1 O11 N10 2_657 . -166.24(14)
